data_7047791
loop_
_publ_author_name
'Weheabby, Saddam'
'Abdulmalic, Mohammad A.'
'Atzori, Matteo'
'Sessoli, Roberta'
'Aliabadi, Azar'
'R\"uffer, Tobias'

_publ_section_title
;
 Promotion of antiferromagnetic exchange interaction in multinuclear
 copper(ii) complexes via fused oxamato/oxamidato ligands.
;
_journal_issue 45
_journal_name_full 'Dalton transactions (Cambridge, England : 2003)'
_journal_page_first 16164
_journal_page_last 16181
_journal_paper_doi 10.1039/c8dt03691h
_journal_volume 47
_journal_year 2018
_chemical_formula_sum 'C82 H138 Cu8 N28 O27'
_chemical_formula_weight 2456.52
_chemical_melting_point '2(C38 H60 Cu4 N14 O12), C4 H10 O, 2(C H4 O)'
_space_group_crystal_system monoclinic
_space_group_IT_number 14
_space_group_name_Hall '-P 2ybc'
_space_group_name_H-M_alt 'P 1 21/c 1'
_symmetry_space_group_name_Hall '-P 2ybc'
_symmetry_space_group_name_H-M 'P 1 21/c 1'
_atom_sites_solution_hydrogens geom
_audit_creation_method SHELXL-2013
_audit_update_record
;
2018-10-05 deposited with the CCDC.
2018-10-08 downloaded from the CCDC.
;
_cell_angle_alpha 90
_cell_angle_beta 92.680(3)
_cell_angle_gamma 90
_cell_formula_units_Z 2
_cell_length_a 11.1200(3)
_cell_length_b 23.0600(8)
_cell_length_c 21.5519(6)
_cell_measurement_reflns_used 5597
_cell_measurement_temperature 110
_cell_measurement_theta_max 65.9670
_cell_measurement_theta_min 3.9790
_cell_volume 5520.4(3)
_computing_cell_refinement
;
CrysAlisPro, Agilent Technologies,
Version 1.171.37.31 (release 14-01-2014 CrysAlis171 .NET)
(compiled Jan 14 2014,18:38:05)
;
_computing_data_collection
;
CrysAlisPro, Agilent Technologies,
Version 1.171.37.31 (release 14-01-2014 CrysAlis171 .NET)
(compiled Jan 14 2014,18:38:05)
;
_computing_data_reduction
;
CrysAlisPro, Agilent Technologies,
Version 1.171.37.31 (release 14-01-2014 CrysAlis171 .NET)
(compiled Jan 14 2014,18:38:05)
;
_computing_molecular_graphics 'XP in SHELXTL/Vs. 5.1 Bruker AXS'
_computing_publication_material 'SHELXL-2013 (Sheldrick, 2013)'
_computing_structure_refinement 'SHELXL-2013 (Sheldrick, 2013)'
_computing_structure_solution 'SHELXS-2013 (Sheldrick, 2013)'
_diffrn_ambient_temperature 110
_diffrn_measured_fraction_theta_full 0.990
_diffrn_measured_fraction_theta_max 0.990
_diffrn_measurement_device_type 'oxford gemini s'
_diffrn_measurement_method '\w scans'
_diffrn_radiation_type CuK\a
_diffrn_radiation_wavelength 1.54184
_diffrn_reflns_av_R_equivalents 0.0381
_diffrn_reflns_av_unetI/netI 0.0560
_diffrn_reflns_Laue_measured_fraction_full 0.990
_diffrn_reflns_Laue_measured_fraction_max 0.990
_diffrn_reflns_limit_h_max 10
_diffrn_reflns_limit_h_min -13
_diffrn_reflns_limit_k_max 27
_diffrn_reflns_limit_k_min -12
_diffrn_reflns_limit_l_max 25
_diffrn_reflns_limit_l_min -22
_diffrn_reflns_number 17283
_diffrn_reflns_point_group_measured_fraction_full 0.990
_diffrn_reflns_point_group_measured_fraction_max 0.990
_diffrn_reflns_theta_full 65.000
_diffrn_reflns_theta_max 64.999
_diffrn_reflns_theta_min 4.350
_exptl_absorpt_coefficient_mu 2.329
_exptl_absorpt_correction_T_max 1.00000
_exptl_absorpt_correction_T_min 0.70552
_exptl_absorpt_correction_type multi-scan
_exptl_absorpt_process_details
;
CrysAlisPro, Agilent Technologies,
Version 1.171.37.31 (release 14-01-2014 CrysAlis171 .NET)
(compiled Jan 14 2014,18:38:05)
Empirical absorption correction using spherical harmonics,
 implemented in SCALE3 ABSPACK scaling algorithm.
;
_exptl_crystal_colour blue
_exptl_crystal_density_diffrn 1.478
_exptl_crystal_description needle
_exptl_crystal_F_000 2548
_exptl_crystal_size_max 0.34
_exptl_crystal_size_mid 0.08
_exptl_crystal_size_min 0.06
_refine_diff_density_max 1.207
_refine_diff_density_min -0.718
_refine_diff_density_rms 0.106
_refine_ls_extinction_method none
_refine_ls_goodness_of_fit_ref 1.021
_refine_ls_hydrogen_treatment constr
_refine_ls_matrix_type full
_refine_ls_number_parameters 692
_refine_ls_number_reflns 9274
_refine_ls_number_restraints 14
_refine_ls_restrained_S_all 1.024
_refine_ls_R_factor_all 0.0686
_refine_ls_R_factor_gt 0.0543
_refine_ls_shift/su_max 0.008
_refine_ls_shift/su_mean 0.001
_refine_ls_structure_factor_coef Fsqd
_refine_ls_weighting_details 'w=1/[\s^2^(Fo^2^)+(0.1025P)^2^] where P=(Fo^2^+2Fc^2^)/3'
_refine_ls_weighting_scheme calc
_refine_ls_wR_factor_gt 0.1477
_refine_ls_wR_factor_ref 0.1596
_reflns_Friedel_coverage 0.000
_reflns_number_gt 7449
_reflns_number_total 9274
_reflns_threshold_expression 'I > 2\s(I)'
_cod_data_source_file c8dt03691h2.cif
_cod_data_source_block shelx_CCDC4
_cod_depositor_comments 'Adding full bibliography for 7047787--7047793.cif.'
_cod_database_code 7047791
_shelx_space_group_comment
;
The symmetry employed for this shelxl refinement is uniquely defined
by the following loop, which should always be used as a source of
symmetry information in preference to the above space-group names.
They are only intended as comments.
;
_shelxl_version_number 2013-4

loop_
_space_group_symop_operation_xyz
'x, y, z'
'-x, y+1/2, -z+1/2'
'-x, -y, -z'
'x, -y-1/2, z-1/2'

loop_
_atom_site_label
_atom_site_type_symbol
_atom_site_fract_x
_atom_site_fract_y
_atom_site_fract_z
_atom_site_U_iso_or_equiv
_atom_site_adp_type
_atom_site_occupancy
_atom_site_site_symmetry_order
_atom_site_calc_flag
_atom_site_refinement_flags_posn
_atom_site_refinement_flags_adp
_atom_site_refinement_flags_occupancy
_atom_site_disorder_assembly
_atom_site_disorder_group
C1 C 0.0701(3) 0.46267(17) 0.27419(17) 0.0275(8) Uani 1 1 d . . . . .
O1E O 0.835(2) 0.5098(8) -0.0133(8) 0.068(2) Uani 0.190(5) 1 d D . P A 1
C1E C 0.705(3) 0.4935(18) -0.0008(16) 0.068(2) Uani 0.190(5) 1 d D . P A 1
H1E1 H 0.6576 0.5283 0.0047 0.082 Uiso 0.190(5) 1 calc R U P A 1
H1E2 H 0.6695 0.4721 -0.0358 0.082 Uiso 0.190(5) 1 calc R U P A 1
C2E C 0.704(3) 0.4577(11) 0.0556(11) 0.068(2) Uani 0.190(5) 1 d D . P A 1
H2E1 H 0.6831 0.4185 0.0445 0.102 Uiso 0.190(5) 1 calc R U P A 1
H2E2 H 0.6457 0.4728 0.0829 0.102 Uiso 0.190(5) 1 calc R U P A 1
H2E3 H 0.7823 0.4583 0.0763 0.102 Uiso 0.190(5) 1 calc R U P A 1
C3E C 0.842(3) 0.5423(12) -0.0744(11) 0.068(2) Uani 0.190(5) 1 d D . P A 1
H3E1 H 0.8142 0.5175 -0.1086 0.082 Uiso 0.190(5) 1 calc R U P A 1
H3E2 H 0.7901 0.5762 -0.0742 0.082 Uiso 0.190(5) 1 calc R U P A 1
C4E C 0.967(3) 0.5602(11) -0.0830(11) 0.068(2) Uani 0.190(5) 1 d D . P A 1
H4E1 H 0.9762 0.6003 -0.0718 0.102 Uiso 0.190(5) 1 calc R U P A 1
H4E2 H 0.9852 0.5551 -0.1258 0.102 Uiso 0.190(5) 1 calc R U P A 1
H4E3 H 1.0201 0.5370 -0.0572 0.102 Uiso 0.190(5) 1 calc R U P A 1
O1E' O 0.7417(13) 0.4992(5) 0.0053(5) 0.054(4) Uani 0.310(5) 1 d D . P A 2
C1E' C 0.6218(17) 0.4779(6) 0.0333(6) 0.068(2) Uani 0.310(5) 1 d D . P A 2
H1E3 H 0.5770 0.5117 0.0459 0.082 Uiso 0.310(5) 1 calc R U P A 2
H1E4 H 0.5739 0.4586 0.0007 0.082 Uiso 0.310(5) 1 calc R U P A 2
C2E' C 0.634(2) 0.4411(6) 0.0830(7) 0.068(2) Uani 0.310(5) 1 d D . P A 2
H2E4 H 0.7176 0.4363 0.0946 0.102 Uiso 0.310(5) 1 calc R U P A 2
H2E5 H 0.5994 0.4041 0.0720 0.102 Uiso 0.310(5) 1 calc R U P A 2
H2E6 H 0.5929 0.4570 0.1174 0.102 Uiso 0.310(5) 1 calc R U P A 2
C3E' C 0.7201(18) 0.5336(6) -0.0501(6) 0.068(2) Uani 0.310(5) 1 d D . P A 2
H3E3 H 0.6688 0.5665 -0.0418 0.082 Uiso 0.310(5) 1 calc R U P A 2
H3E4 H 0.6818 0.5105 -0.0830 0.082 Uiso 0.310(5) 1 calc R U P A 2
C4E' C 0.8474(19) 0.5544(8) -0.0685(8) 0.068(2) Uani 0.310(5) 1 d D . P A 2
H4E4 H 0.9081 0.5352 -0.0429 0.102 Uiso 0.310(5) 1 calc R U P A 2
H4E5 H 0.8540 0.5956 -0.0626 0.102 Uiso 0.310(5) 1 calc R U P A 2
H4E6 H 0.8584 0.5452 -0.1113 0.102 Uiso 0.310(5) 1 calc R U P A 2
C1M C 0.2906(5) 0.5789(3) 0.3960(3) 0.0679(16) Uani 1 1 d . . . . .
H1M1 H 0.2937 0.6168 0.4144 0.102 Uiso 1 1 calc R U . . .
H1M2 H 0.3019 0.5820 0.3522 0.102 Uiso 1 1 calc R U . . .
H1M3 H 0.3531 0.5552 0.4148 0.102 Uiso 1 1 calc R U . . .
C2 C 0.3182(3) 0.59161(17) 0.14177(16) 0.0276(8) Uani 1 1 d . . . . .
C3 C -0.0537(3) 0.48744(18) 0.25220(16) 0.0271(8) Uani 1 1 d . . . . .
C4 C 0.2085(3) 0.61889(17) 0.10683(16) 0.0259(8) Uani 1 1 d . . . . .
C5 C 0.4502(3) 0.72436(16) -0.04990(16) 0.0257(8) Uani 1 1 d . . . . .
C6 C 0.5752(3) 0.70569(17) -0.02232(16) 0.0265(8) Uani 1 1 d . . . . .
C7 C 0.2835(3) 0.48470(17) 0.26322(17) 0.0271(8) Uani 1 1 d . . . . .
C8 C 0.3395(4) 0.44677(18) 0.30524(18) 0.0302(8) Uani 1 1 d . . . . .
H14 H 0.2939 0.4234 0.3303 0.036 Uiso 1 1 calc R U . . .
C9 C 0.4650(4) 0.44395(18) 0.30950(19) 0.0329(9) Uani 1 1 d . . . . .
H15 H 0.5033 0.4194 0.3384 0.039 Uiso 1 1 calc R U . . .
C10 C 0.5326(4) 0.47747(18) 0.27108(18) 0.0310(8) Uani 1 1 d . . . . .
H16 H 0.6161 0.4749 0.2739 0.037 Uiso 1 1 calc R U . . .
C11 C 0.4774(4) 0.51494(17) 0.22835(18) 0.0297(8) Uani 1 1 d . . . . .
H17 H 0.5238 0.5369 0.2023 0.036 Uiso 1 1 calc R U . . .
C12 C 0.3521(3) 0.51974(17) 0.22440(17) 0.0275(8) Uani 1 1 d . . . . .
C13 C 0.1702(3) 0.68318(16) 0.01789(16) 0.0260(8) Uani 1 1 d . . . . .
C14 C 0.0459(3) 0.68348(17) 0.01197(17) 0.0281(8) Uani 1 1 d . . . . .
H11 H 0.0011 0.6616 0.0389 0.034 Uiso 1 1 calc R U . . .
C15 C -0.0119(4) 0.71657(17) -0.03433(18) 0.0295(8) Uani 1 1 d . . . . .
H10 H -0.0955 0.7169 -0.0384 0.035 Uiso 1 1 calc R U . . .
C16 C 0.0549(4) 0.74907(17) -0.07460(17) 0.0295(8) Uani 1 1 d . . . . .
H9 H 0.0155 0.7716 -0.1050 0.035 Uiso 1 1 calc R U . . .
C17 C 0.1799(4) 0.74839(18) -0.06997(17) 0.0298(8) Uani 1 1 d . . . . .
H8 H 0.2237 0.7702 -0.0973 0.036 Uiso 1 1 calc R U . . .
C18 C 0.2390(3) 0.71528(17) -0.02471(16) 0.0270(8) Uani 1 1 d . . . . .
C19 C -0.1648(4) 0.55444(19) 0.18819(19) 0.0334(9) Uani 1 1 d . . . . .
H19A H -0.2303 0.5297 0.1986 0.050 Uiso 1 1 calc R U . . .
H19B H -0.1632 0.5580 0.1439 0.050 Uiso 1 1 calc R U . . .
H19C H -0.1756 0.5921 0.2062 0.050 Uiso 1 1 calc R U . . .
C20 C 0.6911(4) 0.6573(2) 0.05669(19) 0.0361(9) Uani 1 1 d . . . . .
H20A H 0.7415 0.6407 0.0264 0.054 Uiso 1 1 calc R U . . .
H20B H 0.6783 0.6294 0.0888 0.054 Uiso 1 1 calc R U . . .
H20C H 0.7295 0.6911 0.0745 0.054 Uiso 1 1 calc R U . . .
C21 C -0.1181(4) 0.3584(2) 0.1911(2) 0.0440(11) Uani 1 1 d . . . . .
H221 H -0.1460 0.3321 0.1590 0.066 Uiso 1 1 calc R U . . .
H222 H -0.0317 0.3579 0.1943 0.066 Uiso 1 1 calc R U . . .
H223 H -0.1455 0.3969 0.1811 0.066 Uiso 1 1 calc R U . . .
C22 C -0.2996(4) 0.3420(2) 0.2452(2) 0.0427(10) Uani 1 1 d . . . . .
H224 H -0.3255 0.3804 0.2337 0.064 Uiso 1 1 calc R U . . .
H226 H -0.3318 0.3318 0.2842 0.064 Uiso 1 1 calc R U . . .
H225 H -0.3277 0.3150 0.2139 0.064 Uiso 1 1 calc R U . . .
C23 C -0.1246(4) 0.28075(19) 0.2672(2) 0.0442(11) Uani 1 1 d . . . . .
H34A H -0.0415 0.2759 0.2564 0.053 Uiso 1 1 calc R U . . .
H34B H -0.1733 0.2526 0.2439 0.053 Uiso 1 1 calc R U . . .
C24 C -0.1354(4) 0.27060(19) 0.3361(3) 0.0464(11) Uani 1 1 d . . . . .
H33A H -0.2195 0.2701 0.3462 0.056 Uiso 1 1 calc R U . . .
H33B H -0.0999 0.2335 0.3479 0.056 Uiso 1 1 calc R U . . .
C25 C 0.0594(4) 0.3066(2) 0.3760(3) 0.0482(12) Uani 1 1 d . . . . .
H229 H 0.0738 0.2721 0.4000 0.072 Uiso 1 1 calc R U . . .
H228 H 0.0996 0.3388 0.3962 0.072 Uiso 1 1 calc R U . . .
H227 H 0.0896 0.3015 0.3354 0.072 Uiso 1 1 calc R U . . .
C26 C -0.1193(4) 0.3277(2) 0.4333(2) 0.0437(11) Uani 1 1 d . . . . .
H31A H -0.0851 0.2993 0.4623 0.052 Uiso 1 1 calc R U . . .
H31B H -0.2061 0.3232 0.4314 0.052 Uiso 1 1 calc R U . . .
C27 C -0.0860(4) 0.3882(2) 0.4549(2) 0.0457(11) Uani 1 1 d . . . . .
H30A H -0.1215 0.3960 0.4943 0.055 Uiso 1 1 calc R U . . .
H30B H 0.0008 0.3913 0.4609 0.055 Uiso 1 1 calc R U . . .
C28 C -0.2605(4) 0.44250(19) 0.4142(2) 0.0385(10) Uani 1 1 d . . . . .
H28A H -0.2720 0.4617 0.4530 0.058 Uiso 1 1 calc R U . . .
H28B H -0.3036 0.4064 0.4132 0.058 Uiso 1 1 calc R U . . .
H28C H -0.2901 0.4667 0.3806 0.058 Uiso 1 1 calc R U . . .
C29 C -0.0640(4) 0.4869(2) 0.4156(2) 0.0430(10) Uani 1 1 d . . . . .
H29A H -0.0912 0.5135 0.3837 0.064 Uiso 1 1 calc R U . . .
H29B H 0.0207 0.4800 0.4126 0.064 Uiso 1 1 calc R U . . .
H29C H -0.0787 0.5030 0.4556 0.064 Uiso 1 1 calc R U . . .
C30 C 0.6066(4) 0.64445(19) -0.16553(19) 0.0360(9) Uani 1 1 d . . . . .
H30C H 0.6249 0.6146 -0.1947 0.054 Uiso 1 1 calc R U . . .
H30D H 0.5213 0.6508 -0.1665 0.054 Uiso 1 1 calc R U . . .
H30E H 0.6339 0.6327 -0.1245 0.054 Uiso 1 1 calc R U . . .
C31 C 0.7994(4) 0.6890(2) -0.17833(19) 0.0376(10) Uani 1 1 d . . . . .
H31C H 0.8240 0.6777 -0.1368 0.056 Uiso 1 1 calc R U . . .
H31D H 0.8403 0.7240 -0.1890 0.056 Uiso 1 1 calc R U . . .
H31E H 0.8193 0.6587 -0.2066 0.056 Uiso 1 1 calc R U . . .
C32 C 0.6300(4) 0.71602(19) -0.24679(17) 0.0332(9) Uani 1 1 d . . . . .
H25A H 0.5446 0.7088 -0.2540 0.040 Uiso 1 1 calc R U . . .
H25B H 0.6731 0.6931 -0.2762 0.040 Uiso 1 1 calc R U . . .
C33 C 0.6564(4) 0.78006(19) -0.25618(18) 0.0355(9) Uani 1 1 d . . . . .
H24A H 0.7427 0.7866 -0.2547 0.043 Uiso 1 1 calc R U . . .
H24B H 0.6234 0.7926 -0.2964 0.043 Uiso 1 1 calc R U . . .
C34 C 0.4699(4) 0.8221(2) -0.22161(19) 0.0381(10) Uani 1 1 d . . . . .
H34C H 0.4320 0.8397 -0.1872 0.057 Uiso 1 1 calc R U . . .
H34D H 0.4330 0.7852 -0.2307 0.057 Uiso 1 1 calc R U . . .
H34E H 0.4604 0.8469 -0.2573 0.057 Uiso 1 1 calc R U . . .
C35 C 0.6621(4) 0.87008(19) -0.1935(2) 0.0365(9) Uani 1 1 d . . . . .
H22A H 0.6367 0.8981 -0.2250 0.044 Uiso 1 1 calc R U . . .
H22B H 0.7485 0.8651 -0.1948 0.044 Uiso 1 1 calc R U . . .
C36 C 0.6297(4) 0.8917(2) -0.1297(2) 0.0403(10) Uani 1 1 d . . . . .
H21A H 0.6750 0.9266 -0.1194 0.048 Uiso 1 1 calc R U . . .
H21B H 0.5446 0.9011 -0.1302 0.048 Uiso 1 1 calc R U . . .
C37 C 0.7863(4) 0.8491(2) -0.0621(2) 0.0423(10) Uani 1 1 d . . . . .
H37A H 0.8349 0.8460 -0.0977 0.063 Uiso 1 1 calc R U . . .
H37B H 0.8050 0.8176 -0.0341 0.063 Uiso 1 1 calc R U . . .
H37C H 0.8027 0.8853 -0.0414 0.063 Uiso 1 1 calc R U . . .
C38 C 0.5840(5) 0.8556(2) -0.0275(2) 0.0453(11) Uani 1 1 d . . . . .
H38A H 0.6112 0.8299 0.0053 0.068 Uiso 1 1 calc R U . . .
H38B H 0.5010 0.8478 -0.0386 0.068 Uiso 1 1 calc R U . . .
H38C H 0.5923 0.8951 -0.0137 0.068 Uiso 1 1 calc R U . . .
N1 N 0.1591(3) 0.49380(14) 0.25414(14) 0.0274(7) Uani 1 1 d . . . . .
N1N N 0.4886(3) 0.78425(17) 0.11444(15) 0.0356(8) Uani 1 1 d . . . . .
N2 N 0.2835(3) 0.55614(14) 0.18492(14) 0.0254(7) Uani 1 1 d . . . . .
N2N N 0.0185(3) 0.64344(16) 0.29462(19) 0.0413(9) Uani 1 1 d . . . . .
N3 N -0.0516(3) 0.52953(14) 0.21240(15) 0.0280(7) Uani 1 1 d . . . . .
N4 N 0.2424(3) 0.65266(14) 0.06270(14) 0.0258(7) Uani 1 1 d . . . . .
N5 N 0.3637(3) 0.70923(14) -0.01409(13) 0.0264(7) Uani 1 1 d . . . . .
N6 N 0.5760(3) 0.67358(15) 0.02698(14) 0.0288(7) Uani 1 1 d . . . . .
N7 N -0.1659(3) 0.34035(16) 0.25089(17) 0.0361(8) Uani 1 1 d . . . . .
N8 N -0.0715(3) 0.31824(16) 0.37039(18) 0.0381(8) Uani 1 1 d . . . . .
N9 N -0.1304(3) 0.43116(16) 0.40777(16) 0.0358(8) Uani 1 1 d . . . . .
N10 N 0.6683(3) 0.69891(16) -0.18226(15) 0.0309(7) Uani 1 1 d . . . . .
N11 N 0.6001(3) 0.81367(16) -0.20555(15) 0.0317(7) Uani 1 1 d . . . . .
N12 N 0.6576(3) 0.84646(16) -0.08249(16) 0.0357(8) Uani 1 1 d . . . . .
O5 O 0.4448(2) 0.75015(13) -0.10154(12) 0.0319(6) Uani 1 1 d . . . . .
O1M O 0.1802(4) 0.5540(2) 0.4053(2) 0.0739(12) Uani 1 1 d . . . . .
H1M H 0.1295 0.5681 0.3809 0.111 Uiso 1 1 calc R U . . .
O1N O 0.4382(3) 0.73920(14) 0.13421(12) 0.0388(7) Uani 1 1 d . . . . .
O2N O 0.5990(3) 0.78578(16) 0.10883(14) 0.0450(8) Uani 1 1 d . . . . .
O6 O 0.6671(2) 0.72323(12) -0.05055(11) 0.0294(6) Uani 1 1 d . . . . .
O3N O 0.4265(3) 0.82807(16) 0.1005(2) 0.0600(10) Uani 1 1 d . . . . .
O2 O 0.4236(2) 0.60385(11) 0.12592(11) 0.0271(6) Uani 1 1 d . . . . .
O4N O -0.0049(4) 0.61088(18) 0.33924(18) 0.0620(10) Uani 1 1 d . . . . .
O5N O 0.1143(3) 0.63706(14) 0.26778(16) 0.0461(8) Uani 1 1 d . . . . .
O6N O -0.0542(3) 0.68130(16) 0.2797(2) 0.0595(10) Uani 1 1 d . . . . .
O4 O 0.1027(2) 0.60650(12) 0.12279(12) 0.0296(6) Uani 1 1 d . . . . .
O1 O 0.0736(2) 0.41701(13) 0.30649(13) 0.0335(6) Uani 1 1 d . . . . .
O3' O -0.1461(2) 0.46355(12) 0.27499(12) 0.0288(6) Uani 1 1 d . . . . .
Cu1 Cu 0.11214(5) 0.55376(3) 0.19567(2) 0.02803(16) Uani 1 1 d . . . . .
Cu2 Cu 0.41431(5) 0.66322(2) 0.05790(2) 0.02688(16) Uani 1 1 d . . . . .
Cu3 Cu -0.10816(5) 0.39219(3) 0.32316(3) 0.02970(16) Uani 1 1 d . . . . .
Cu4 Cu 0.62724(5) 0.76794(3) -0.12658(2) 0.02816(16) Uani 1 1 d . . . . .

loop_
_atom_site_aniso_label
_atom_site_aniso_U_11
_atom_site_aniso_U_22
_atom_site_aniso_U_33
_atom_site_aniso_U_23
_atom_site_aniso_U_13
_atom_site_aniso_U_12
C1 0.0278(19) 0.032(2) 0.0227(17) 0.0027(16) -0.0016(15) 0.0033(16)
O1E 0.131(7) 0.034(4) 0.038(3) -0.027(3) -0.022(4) 0.018(4)
C1E 0.131(7) 0.034(4) 0.038(3) -0.027(3) -0.022(4) 0.018(4)
C2E 0.131(7) 0.034(4) 0.038(3) -0.027(3) -0.022(4) 0.018(4)
C3E 0.131(7) 0.034(4) 0.038(3) -0.027(3) -0.022(4) 0.018(4)
C4E 0.131(7) 0.034(4) 0.038(3) -0.027(3) -0.022(4) 0.018(4)
O1E' 0.118(13) 0.013(5) 0.029(6) 0.005(5) -0.023(7) -0.003(6)
C1E' 0.131(7) 0.034(4) 0.038(3) -0.027(3) -0.022(4) 0.018(4)
C2E' 0.131(7) 0.034(4) 0.038(3) -0.027(3) -0.022(4) 0.018(4)
C3E' 0.131(7) 0.034(4) 0.038(3) -0.027(3) -0.022(4) 0.018(4)
C4E' 0.131(7) 0.034(4) 0.038(3) -0.027(3) -0.022(4) 0.018(4)
C1M 0.058(3) 0.074(4) 0.072(4) -0.019(3) 0.011(3) -0.008(3)
C2 0.032(2) 0.0294(19) 0.0214(17) -0.0033(16) -0.0012(15) 0.0041(16)
C3 0.0263(19) 0.036(2) 0.0188(16) 0.0003(15) 0.0005(14) 0.0017(16)
C4 0.0253(19) 0.0296(19) 0.0225(17) -0.0014(16) -0.0007(14) 0.0020(16)
C5 0.032(2) 0.0256(19) 0.0197(17) 0.0014(15) 0.0004(15) 0.0011(16)
C6 0.030(2) 0.032(2) 0.0177(16) 0.0010(15) 0.0030(14) -0.0009(16)
C7 0.0272(19) 0.0300(19) 0.0239(17) -0.0024(16) -0.0005(15) -0.0023(16)
C8 0.031(2) 0.032(2) 0.0283(19) 0.0049(16) 0.0012(16) -0.0028(16)
C9 0.033(2) 0.033(2) 0.032(2) 0.0026(17) -0.0066(17) 0.0023(17)
C10 0.0267(19) 0.034(2) 0.0316(19) -0.0005(17) -0.0030(15) 0.0030(17)
C11 0.031(2) 0.031(2) 0.0280(18) 0.0021(16) 0.0004(15) -0.0025(17)
C12 0.030(2) 0.0290(19) 0.0236(17) -0.0047(15) -0.0014(15) 0.0005(16)
C13 0.032(2) 0.0243(18) 0.0209(16) -0.0012(15) 0.0001(15) -0.0004(16)
C14 0.032(2) 0.029(2) 0.0232(17) -0.0030(15) 0.0020(15) 0.0013(16)
C15 0.0265(19) 0.034(2) 0.0277(18) -0.0036(17) -0.0023(15) -0.0006(16)
C16 0.033(2) 0.031(2) 0.0234(17) 0.0000(16) -0.0038(15) 0.0008(17)
C17 0.034(2) 0.034(2) 0.0214(17) -0.0010(16) 0.0033(15) -0.0026(17)
C18 0.0285(19) 0.032(2) 0.0204(17) -0.0028(15) 0.0015(15) -0.0005(16)
C19 0.029(2) 0.040(2) 0.0312(19) 0.0080(18) 0.0009(16) 0.0014(17)
C20 0.029(2) 0.051(3) 0.0279(19) 0.0104(19) 0.0000(16) 0.0046(19)
C21 0.051(3) 0.045(3) 0.037(2) -0.012(2) 0.003(2) 0.002(2)
C22 0.035(2) 0.041(2) 0.052(3) -0.009(2) -0.001(2) 0.000(2)
C23 0.036(2) 0.032(2) 0.064(3) -0.005(2) 0.005(2) 0.0062(19)
C24 0.042(3) 0.028(2) 0.070(3) 0.010(2) 0.007(2) 0.0005(19)
C25 0.038(2) 0.046(3) 0.061(3) 0.024(2) 0.005(2) 0.005(2)
C26 0.042(2) 0.045(3) 0.044(2) 0.020(2) 0.007(2) 0.006(2)
C27 0.044(3) 0.061(3) 0.032(2) 0.018(2) -0.0043(19) 0.004(2)
C28 0.045(3) 0.034(2) 0.036(2) 0.0009(19) 0.0008(19) -0.0002(19)
C29 0.047(3) 0.046(3) 0.035(2) -0.006(2) -0.0036(19) -0.009(2)
C30 0.042(2) 0.035(2) 0.031(2) -0.0012(18) 0.0000(17) -0.0033(19)
C31 0.035(2) 0.050(3) 0.0274(19) -0.0038(19) -0.0028(16) 0.006(2)
C32 0.035(2) 0.044(2) 0.0211(17) -0.0014(17) -0.0010(16) -0.0003(18)
C33 0.036(2) 0.046(2) 0.0243(18) 0.0005(18) -0.0002(16) -0.0028(19)
C34 0.031(2) 0.052(3) 0.031(2) 0.0105(19) -0.0020(17) 0.0008(19)
C35 0.040(2) 0.033(2) 0.036(2) 0.0095(18) 0.0023(18) -0.0054(18)
C36 0.044(3) 0.038(2) 0.039(2) 0.0040(19) 0.0022(19) -0.002(2)
C37 0.043(2) 0.044(3) 0.039(2) 0.006(2) -0.0046(19) -0.005(2)
C38 0.057(3) 0.043(3) 0.037(2) -0.004(2) 0.009(2) 0.001(2)
N1 0.0268(16) 0.0293(17) 0.0260(15) 0.0063(13) 0.0012(13) 0.0011(13)
N1N 0.040(2) 0.042(2) 0.0245(16) -0.0091(15) -0.0011(14) 0.0033(17)
N2 0.0265(16) 0.0275(16) 0.0221(14) 0.0047(13) 0.0000(12) 0.0011(13)
N2N 0.041(2) 0.0329(19) 0.050(2) -0.0109(18) 0.0055(18) -0.0030(17)
N3 0.0231(15) 0.0325(17) 0.0285(15) 0.0039(14) 0.0016(12) 0.0001(13)
N4 0.0255(16) 0.0297(16) 0.0221(14) 0.0013(13) -0.0001(12) 0.0008(13)
N5 0.0263(16) 0.0339(17) 0.0192(14) 0.0007(13) 0.0011(12) 0.0018(14)
N6 0.0260(16) 0.0360(18) 0.0243(15) 0.0012(14) 0.0009(13) -0.0010(14)
N7 0.0304(18) 0.038(2) 0.0394(19) -0.0050(16) 0.0006(15) -0.0003(15)
N8 0.0342(18) 0.0337(19) 0.047(2) 0.0157(16) 0.0057(16) 0.0012(15)
N9 0.041(2) 0.038(2) 0.0281(16) 0.0057(15) -0.0029(14) -0.0024(16)
N10 0.0292(17) 0.0380(19) 0.0251(15) 0.0023(14) -0.0013(13) -0.0031(14)
N11 0.0323(17) 0.0375(19) 0.0251(15) 0.0074(14) -0.0011(13) 0.0002(15)
N12 0.0400(19) 0.0374(19) 0.0297(17) 0.0004(15) 0.0014(15) 0.0019(16)
O5 0.0304(14) 0.0405(16) 0.0250(13) 0.0054(12) 0.0028(11) 0.0004(12)
O1M 0.072(3) 0.085(3) 0.065(3) -0.003(2) 0.000(2) -0.019(2)
O1N 0.0481(17) 0.0445(17) 0.0241(13) -0.0010(13) 0.0046(12) -0.0044(14)
O2N 0.0406(18) 0.060(2) 0.0343(15) 0.0009(15) 0.0024(13) 0.0013(15)
O6 0.0282(14) 0.0398(16) 0.0203(12) 0.0049(11) 0.0017(10) 0.0016(12)
O3N 0.052(2) 0.043(2) 0.085(3) -0.0019(19) 0.0015(19) 0.0100(17)
O2 0.0273(14) 0.0291(14) 0.0249(12) 0.0066(11) 0.0015(10) 0.0005(11)
O4N 0.067(2) 0.065(2) 0.057(2) 0.0089(19) 0.0254(19) 0.001(2)
O5N 0.0424(18) 0.0410(18) 0.0566(19) -0.0069(16) 0.0196(15) -0.0030(15)
O6N 0.0425(19) 0.047(2) 0.089(3) 0.006(2) -0.0002(18) 0.0006(17)
O4 0.0291(14) 0.0318(14) 0.0280(13) 0.0069(11) 0.0026(11) -0.0001(11)
O1 0.0270(14) 0.0357(16) 0.0376(14) 0.0104(13) 0.0000(11) -0.0024(12)
O3' 0.0289(14) 0.0303(14) 0.0273(13) 0.0064(11) 0.0011(11) -0.0018(11)
Cu1 0.0260(3) 0.0320(3) 0.0262(3) 0.0074(2) 0.0023(2) 0.0009(2)
Cu2 0.0263(3) 0.0340(3) 0.0204(3) 0.0049(2) 0.0008(2) 0.0000(2)
Cu3 0.0299(3) 0.0301(3) 0.0290(3) 0.0059(2) 0.0006(2) -0.0012(2)
Cu4 0.0298(3) 0.0337(3) 0.0210(3) 0.0046(2) 0.0014(2) -0.0008(2)

loop_
_atom_type_symbol
_atom_type_description
_atom_type_scat_dispersion_real
_atom_type_scat_dispersion_imag
_atom_type_scat_source
C C 0.0181 0.0091 'International Tables Vol C Tables 4.2.6.8 and 6.1.1.4'
N N 0.0311 0.0180 'International Tables Vol C Tables 4.2.6.8 and 6.1.1.4'
O O 0.0492 0.0322 'International Tables Vol C Tables 4.2.6.8 and 6.1.1.4'
Cu Cu -1.9646 0.5888 'International Tables Vol C Tables 4.2.6.8 and 6.1.1.4'
H H 0.0000 0.0000 'International Tables Vol C Tables 4.2.6.8 and 6.1.1.4'

loop_
_geom_angle_atom_site_label_1
_geom_angle_atom_site_label_2
_geom_angle_atom_site_label_3
_geom_angle
O1 C1 N1 129.3(3)
O1 C1 C3 118.8(3)
N1 C1 C3 111.8(3)
C3E O1E C1E 111.3(18)
C2E C1E O1E 109(2)
C2E C1E H1E1 109.8
O1E C1E H1E1 109.9
C2E C1E H1E2 109.9
O1E C1E H1E2 109.8
H1E1 C1E H1E2 108.3
C1E C2E H2E1 109.5
C1E C2E H2E2 109.6
H2E1 C2E H2E2 109.3
C1E C2E H2E3 109.7
H2E1 C2E H2E3 109.3
H2E2 C2E H2E3 109.3
C4E C3E O1E 110(2)
C4E C3E H3E1 109.7
O1E C3E H3E1 109.7
C4E C3E H3E2 109.8
O1E C3E H3E2 109.8
H3E1 C3E H3E2 108.2
C3E C4E H4E1 109.4
C3E C4E H4E2 109.5
H4E1 C4E H4E2 109.5
C3E C4E H4E3 109.5
H4E1 C4E H4E3 109.5
H4E2 C4E H4E3 109.5
C3E' O1E' C1E' 112.3(13)
C2E' C1E' O1E' 116.3(16)
C2E' C1E' H1E3 108.3
O1E' C1E' H1E3 108.2
C2E' C1E' H1E4 108.2
O1E' C1E' H1E4 108.2
H1E3 C1E' H1E4 107.3
C1E' C2E' H2E4 109.5
C1E' C2E' H2E5 109.5
H2E4 C2E' H2E5 109.5
C1E' C2E' H2E6 109.4
H2E4 C2E' H2E6 109.5
H2E5 C2E' H2E6 109.5
O1E' C3E' C4E' 105.1(14)
O1E' C3E' H3E3 110.8
C4E' C3E' H3E3 110.7
O1E' C3E' H3E4 110.7
C4E' C3E' H3E4 110.7
H3E3 C3E' H3E4 108.8
C3E' C4E' H4E4 109.5
C3E' C4E' H4E5 109.5
H4E4 C4E' H4E5 109.5
C3E' C4E' H4E6 109.5
H4E4 C4E' H4E6 109.5
H4E5 C4E' H4E6 109.5
O1M C1M H1M1 109.5
O1M C1M H1M2 109.5
H1M1 C1M H1M2 109.5
O1M C1M H1M3 109.5
H1M1 C1M H1M3 109.5
H1M2 C1M H1M3 109.5
O2 C2 N2 129.6(4)
O2 C2 C4 119.9(3)
N2 C2 C4 110.4(3)
O3' C3 N3 127.9(3)
O3' C3 C1 116.2(3)
N3 C3 C1 115.8(3)
O4 C4 N4 129.5(3)
O4 C4 C2 119.9(3)
N4 C4 C2 110.7(3)
O5 C5 N5 129.8(4)
O5 C5 C6 118.4(3)
N5 C5 C6 111.8(3)
O6 C6 N6 126.6(4)
O6 C6 C5 116.9(3)
N6 C6 C5 116.5(3)
C8 C7 N1 126.5(4)
C8 C7 C12 120.6(4)
N1 C7 C12 112.8(3)
C7 C8 C9 119.3(4)
C7 C8 H14 120.3
C9 C8 H14 120.3
C10 C9 C8 120.3(4)
C10 C9 H15 119.8
C8 C9 H15 119.8
C9 C10 C11 120.8(4)
C9 C10 H16 119.6
C11 C10 H16 119.6
C10 C11 C12 120.0(4)
C10 C11 H17 120.0
C12 C11 H17 120.0
C11 C12 N2 126.9(4)
C11 C12 C7 118.9(4)
N2 C12 C7 114.2(3)
C14 C13 N4 126.8(3)
C14 C13 C18 120.1(3)
N4 C13 C18 113.1(3)
C13 C14 C15 119.7(4)
C13 C14 H11 120.1
C15 C14 H11 120.1
C16 C15 C14 120.2(4)
C16 C15 H10 119.9
C14 C15 H10 119.9
C15 C16 C17 120.8(4)
C15 C16 H9 119.6
C17 C16 H9 119.6
C18 C17 C16 119.9(4)
C18 C17 H8 120.0
C16 C17 H8 120.0
C17 C18 N5 127.3(4)
C17 C18 C13 119.2(4)
N5 C18 C13 113.5(3)
N3 C19 H19A 109.5
N3 C19 H19B 109.5
H19A C19 H19B 109.5
N3 C19 H19C 109.5
H19A C19 H19C 109.5
H19B C19 H19C 109.5
N6 C20 H20A 109.5
N6 C20 H20B 109.5
H20A C20 H20B 109.5
N6 C20 H20C 109.5
H20A C20 H20C 109.5
H20B C20 H20C 109.5
N7 C21 H221 109.5
N7 C21 H222 109.5
H221 C21 H222 109.5
N7 C21 H223 109.5
H221 C21 H223 109.5
H222 C21 H223 109.5
N7 C22 H224 109.5
N7 C22 H226 109.5
H224 C22 H226 109.5
N7 C22 H225 109.5
H224 C22 H225 109.5
H226 C22 H225 109.5
N7 C23 C24 109.7(4)
N7 C23 H34A 109.7
C24 C23 H34A 109.7
N7 C23 H34B 109.7
C24 C23 H34B 109.7
H34A C23 H34B 108.2
N8 C24 C23 108.4(4)
N8 C24 H33A 110.0
C23 C24 H33A 110.0
N8 C24 H33B 110.0
C23 C24 H33B 110.0
H33A C24 H33B 108.4
N8 C25 H229 109.5
N8 C25 H228 109.5
H229 C25 H228 109.5
N8 C25 H227 109.5
H229 C25 H227 109.5
H228 C25 H227 109.5
N8 C26 C27 108.8(4)
N8 C26 H31A 109.9
C27 C26 H31A 109.9
N8 C26 H31B 109.9
C27 C26 H31B 109.9
H31A C26 H31B 108.3
N9 C27 C26 109.6(4)
N9 C27 H30A 109.7
C26 C27 H30A 109.7
N9 C27 H30B 109.7
C26 C27 H30B 109.7
H30A C27 H30B 108.2
N9 C28 H28A 109.5
N9 C28 H28B 109.5
H28A C28 H28B 109.5
N9 C28 H28C 109.5
H28A C28 H28C 109.5
H28B C28 H28C 109.5
N9 C29 H29A 109.5
N9 C29 H29B 109.5
H29A C29 H29B 109.5
N9 C29 H29C 109.5
H29A C29 H29C 109.5
H29B C29 H29C 109.5
N10 C30 H30C 109.5
N10 C30 H30D 109.5
H30C C30 H30D 109.5
N10 C30 H30E 109.5
H30C C30 H30E 109.5
H30D C30 H30E 109.5
N10 C31 H31C 109.5
N10 C31 H31D 109.5
H31C C31 H31D 109.5
N10 C31 H31E 109.5
H31C C31 H31E 109.5
H31D C31 H31E 109.5
N10 C32 C33 109.5(3)
N10 C32 H25A 109.8
C33 C32 H25A 109.8
N10 C32 H25B 109.8
C33 C32 H25B 109.8
H25A C32 H25B 108.2
N11 C33 C32 108.4(3)
N11 C33 H24A 110.0
C32 C33 H24A 110.0
N11 C33 H24B 110.0
C32 C33 H24B 110.0
H24A C33 H24B 108.4
N11 C34 H34C 109.5
N11 C34 H34D 109.5
H34C C34 H34D 109.5
N11 C34 H34E 109.5
H34C C34 H34E 109.5
H34D C34 H34E 109.5
N11 C35 C36 108.5(3)
N11 C35 H22A 110.0
C36 C35 H22A 110.0
N11 C35 H22B 110.0
C36 C35 H22B 110.0
H22A C35 H22B 108.4
N12 C36 C35 109.8(4)
N12 C36 H21A 109.7
C35 C36 H21A 109.7
N12 C36 H21B 109.7
C35 C36 H21B 109.7
H21A C36 H21B 108.2
N12 C37 H37A 109.5
N12 C37 H37B 109.5
H37A C37 H37B 109.5
N12 C37 H37C 109.5
H37A C37 H37C 109.5
H37B C37 H37C 109.5
N12 C38 H38A 109.5
N12 C38 H38B 109.5
H38A C38 H38B 109.5
N12 C38 H38C 109.5
H38A C38 H38C 109.5
H38B C38 H38C 109.5
C1 N1 C7 128.7(3)
C1 N1 Cu1 115.0(3)
C7 N1 Cu1 115.7(2)
O2N N1N O3N 119.4(4)
O2N N1N O1N 120.8(4)
O3N N1N O1N 119.8(4)
C2 N2 C12 129.5(3)
C2 N2 Cu1 115.4(3)
C12 N2 Cu1 115.1(2)
O6N N2N O5N 122.1(4)
O6N N2N O4N 118.1(4)
O5N N2N O4N 119.8(4)
C3 N3 C19 119.3(3)
C3 N3 Cu1 112.5(3)
C19 N3 Cu1 128.2(3)
C4 N4 C13 128.6(3)
C4 N4 Cu2 115.8(3)
C13 N4 Cu2 115.6(2)
C5 N5 C18 128.8(3)
C5 N5 Cu2 115.0(3)
C18 N5 Cu2 115.7(2)
C6 N6 C20 118.8(3)
C6 N6 Cu2 112.1(3)
C20 N6 Cu2 128.4(3)
C21 N7 C23 110.3(4)
C21 N7 C22 108.6(4)
C23 N7 C22 109.9(4)
C21 N7 Cu3 112.8(3)
C23 N7 Cu3 106.2(3)
C22 N7 Cu3 109.0(3)
C25 N8 C24 110.6(4)
C25 N8 C26 110.0(4)
C24 N8 C26 112.1(4)
C25 N8 Cu3 111.7(3)
C24 N8 Cu3 107.1(3)
C26 N8 Cu3 105.2(3)
C28 N9 C29 108.6(4)
C28 N9 C27 110.4(3)
C29 N9 C27 110.5(4)
C28 N9 Cu3 108.5(3)
C29 N9 Cu3 113.5(3)
C27 N9 Cu3 105.3(3)
C31 N10 C30 108.7(3)
C31 N10 C32 109.5(3)
C30 N10 C32 109.7(3)
C31 N10 Cu4 109.4(3)
C30 N10 Cu4 113.3(2)
C32 N10 Cu4 106.2(3)
C34 N11 C35 111.3(3)
C34 N11 C33 109.5(3)
C35 N11 C33 112.0(3)
C34 N11 Cu4 111.8(2)
C35 N11 Cu4 105.1(2)
C33 N11 Cu4 107.1(2)
C37 N12 C36 110.1(4)
C37 N12 C38 108.6(4)
C36 N12 C38 110.0(4)
C37 N12 Cu4 107.9(3)
C36 N12 Cu4 106.1(3)
C38 N12 Cu4 114.0(3)
C5 O5 Cu4 107.7(2)
C1M O1M H1M 109.5
N1N O1N Cu2 113.8(2)
C6 O6 Cu4 114.0(2)
C2 O2 Cu2 109.4(2)
N2N O5N Cu3 70.5(2)
C4 O4 Cu1 109.6(2)
C1 O1 Cu3 108.0(2)
C3 O3' Cu3 113.7(2)
N1 Cu1 N2 81.96(13)
N1 Cu1 N3 84.28(13)
N2 Cu1 N3 164.46(14)
N1 Cu1 O4 163.73(13)
N2 Cu1 O4 84.48(12)
N3 Cu1 O4 107.80(12)
N4 Cu2 N5 82.01(13)
N4 Cu2 N6 163.22(13)
N5 Cu2 N6 84.16(13)
N4 Cu2 O2 83.80(12)
N5 Cu2 O2 163.87(13)
N6 Cu2 O2 108.37(12)
N4 Cu2 O1N 97.64(12)
N5 Cu2 O1N 99.60(12)
N6 Cu2 O1N 93.99(12)
O2 Cu2 O1N 89.84(11)
O3' Cu3 N8 178.49(14)
O3' Cu3 N7 91.99(13)
N8 Cu3 N7 86.50(16)
O3' Cu3 N9 94.03(13)
N8 Cu3 N9 87.24(15)
N7 Cu3 N9 152.19(15)
O3' Cu3 O1 82.53(11)
N8 Cu3 O1 98.05(13)
N7 Cu3 O1 107.04(13)
N9 Cu3 O1 100.65(13)
O3' Cu3 O5N 39.84(8)
N8 Cu3 O5N 141.35(11)
N7 Cu3 O5N 119.48(11)
N9 Cu3 O5N 80.86(11)
O1 Cu3 O5N 49.33(8)
O6 Cu4 N11 175.57(13)
O6 Cu4 N10 91.88(12)
N11 Cu4 N10 86.60(14)
O6 Cu4 N12 92.90(13)
N11 Cu4 N12 86.82(14)
N10 Cu4 N12 155.61(14)
O6 Cu4 O5 82.55(11)
N11 Cu4 O5 101.85(12)
N10 Cu4 O5 103.58(12)
N12 Cu4 O5 100.75(13)

loop_
_geom_bond_atom_site_label_1
_geom_bond_atom_site_label_2
_geom_bond_distance
C1 O1 1.262(5)
C1 N1 1.312(5)
C1 C3 1.545(5)
O1E C3E 1.522(18)
O1E C1E 1.526(19)
C1E C2E 1.470(19)
C1E H1E1 0.9700
C1E H1E2 0.9700
C2E H2E1 0.9615
C2E H2E2 0.9616
C2E H2E3 0.9616
C3E C4E 1.469(19)
C3E H3E1 0.9700
C3E H3E2 0.9700
C4E H4E1 0.9600
C4E H4E2 0.9600
C4E H4E3 0.9600
O1E' C3E' 1.443(14)
O1E' C1E' 1.568(16)
C1E' C2E' 1.369(16)
C1E' H1E3 0.9700
C1E' H1E4 0.9700
C2E' H2E4 0.9600
C2E' H2E5 0.9600
C2E' H2E6 0.9600
C3E' C4E' 1.564(17)
C3E' H3E3 0.9700
C3E' H3E4 0.9700
C4E' H4E4 0.9600
C4E' H4E5 0.9600
C4E' H4E6 0.9600
C1M O1M 1.378(7)
C1M H1M1 0.9600
C1M H1M2 0.9600
C1M H1M3 0.9600
C2 O2 1.267(5)
C2 N2 1.310(5)
C2 C4 1.538(5)
C3 O3' 1.283(5)
C3 N3 1.296(5)
C4 O4 1.274(5)
C4 N4 1.298(5)
C5 O5 1.261(5)
C5 N5 1.309(5)
C5 C6 1.547(5)
C6 O6 1.279(5)
C6 N6 1.295(5)
C7 C8 1.386(6)
C7 N1 1.404(5)
C7 C12 1.413(6)
C8 C9 1.396(6)
C8 H14 0.9300
C9 C10 1.380(6)
C9 H15 0.9300
C10 C11 1.385(6)
C10 H16 0.9300
C11 C12 1.396(6)
C11 H17 0.9300
C12 N2 1.397(5)
C13 C14 1.382(6)
C13 N4 1.414(5)
C13 C18 1.429(5)
C14 C15 1.389(6)
C14 H11 0.9300
C15 C16 1.388(6)
C15 H10 0.9300
C16 C17 1.388(6)
C16 H9 0.9300
C17 C18 1.381(6)
C17 H8 0.9300
C18 N5 1.401(5)
C19 N3 1.458(5)
C19 H19A 0.9600
C19 H19B 0.9600
C19 H19C 0.9600
C20 N6 1.453(5)
C20 H20A 0.9600
C20 H20B 0.9600
C20 H20C 0.9600
C21 N7 1.477(6)
C21 H221 0.9600
C21 H222 0.9600
C21 H223 0.9600
C22 N7 1.486(6)
C22 H224 0.9600
C22 H226 0.9600
C22 H225 0.9600
C23 N7 1.486(6)
C23 C24 1.515(7)
C23 H34A 0.9700
C23 H34B 0.9700
C24 N8 1.486(6)
C24 H33A 0.9700
C24 H33B 0.9700
C25 N8 1.479(6)
C25 H229 0.9600
C25 H228 0.9600
C25 H227 0.9600
C26 N8 1.496(6)
C26 C27 1.510(7)
C26 H31A 0.9700
C26 H31B 0.9700
C27 N9 1.488(6)
C27 H30A 0.9700
C27 H30B 0.9700
C28 N9 1.483(6)
C28 H28A 0.9600
C28 H28B 0.9600
C28 H28C 0.9600
C29 N9 1.487(6)
C29 H29A 0.9600
C29 H29B 0.9600
C29 H29C 0.9600
C30 N10 1.483(5)
C30 H30C 0.9600
C30 H30D 0.9600
C30 H30E 0.9600
C31 N10 1.475(5)
C31 H31C 0.9600
C31 H31D 0.9600
C31 H31E 0.9600
C32 N10 1.488(5)
C32 C33 1.521(6)
C32 H25A 0.9700
C32 H25B 0.9700
C33 N11 1.499(5)
C33 H24A 0.9700
C33 H24B 0.9700
C34 N11 1.487(5)
C34 H34C 0.9600
C34 H34D 0.9600
C34 H34E 0.9600
C35 N11 1.489(6)
C35 C36 1.520(6)
C35 H22A 0.9700
C35 H22B 0.9700
C36 N12 1.481(6)
C36 H21A 0.9700
C36 H21B 0.9700
C37 N12 1.479(6)
C37 H37A 0.9600
C37 H37B 0.9600
C37 H37C 0.9600
C38 N12 1.487(6)
C38 H38A 0.9600
C38 H38B 0.9600
C38 H38C 0.9600
N1 Cu1 1.926(3)
N1N O2N 1.240(5)
N1N O3N 1.252(5)
N1N O1N 1.264(5)
N2 Cu1 1.931(3)
N2N O6N 1.223(5)
N2N O5N 1.245(5)
N2N O4N 1.257(5)
N3 Cu1 1.954(3)
N4 Cu2 1.935(3)
N5 Cu2 1.941(3)
N6 Cu2 1.961(3)
N7 Cu3 2.043(4)
N8 Cu3 2.018(4)
N9 Cu3 2.058(4)
N10 Cu4 2.057(4)
N11 Cu4 2.013(3)
N12 Cu4 2.065(4)
O5 Cu4 2.163(3)
O1M H1M 0.8200
O1N Cu2 2.409(3)
O6 Cu4 1.969(3)
O2 Cu2 2.005(2)
O5N Cu3 6.301(3)
O4 Cu1 1.986(3)
O1 Cu3 2.147(3)
O3' Cu3 1.981(3)

loop_
_geom_torsion_atom_site_label_1
_geom_torsion_atom_site_label_2
_geom_torsion_atom_site_label_3
_geom_torsion_atom_site_label_4
_geom_torsion
C3E O1E C1E C2E 175(2)
C1E O1E C3E C4E 177(2)
C3E' O1E' C1E' C2E' 174.9(13)
C1E' O1E' C3E' C4E' 176.2(11)
O1 C1 C3 O3' 8.4(5)
N1 C1 C3 O3' -172.8(3)
O1 C1 C3 N3 -170.9(3)
N1 C1 C3 N3 7.9(5)
O2 C2 C4 O4 179.9(3)
N2 C2 C4 O4 1.5(5)
O2 C2 C4 N4 0.4(5)
N2 C2 C4 N4 -178.0(3)
O5 C5 C6 O6 7.4(5)
N5 C5 C6 O6 -173.4(3)
O5 C5 C6 N6 -172.3(4)
N5 C5 C6 N6 6.9(5)
N1 C7 C8 C9 -178.4(4)
C12 C7 C8 C9 0.8(6)
C7 C8 C9 C10 -1.7(6)
C8 C9 C10 C11 0.9(6)
C9 C10 C11 C12 0.9(6)
C10 C11 C12 N2 178.6(4)
C10 C11 C12 C7 -1.8(6)
C8 C7 C12 C11 0.9(6)
N1 C7 C12 C11 -179.7(3)
C8 C7 C12 N2 -179.4(3)
N1 C7 C12 N2 -0.1(5)
N4 C13 C14 C15 179.1(4)
C18 C13 C14 C15 -2.0(6)
C13 C14 C15 C16 0.2(6)
C14 C15 C16 C17 1.0(6)
C15 C16 C17 C18 -0.3(6)
C16 C17 C18 N5 179.3(4)
C16 C17 C18 C13 -1.6(6)
C14 C13 C18 C17 2.7(6)
N4 C13 C18 C17 -178.3(3)
C14 C13 C18 N5 -178.0(3)
N4 C13 C18 N5 1.0(5)
N7 C23 C24 N8 -53.0(5)
N8 C26 C27 N9 55.2(5)
N10 C32 C33 N11 -53.1(4)
N11 C35 C36 N12 54.1(5)
O1 C1 N1 C7 0.0(7)
C3 C1 N1 C7 -178.7(3)
O1 C1 N1 Cu1 171.0(3)
C3 C1 N1 Cu1 -7.7(4)
C8 C7 N1 C1 -13.1(6)
C12 C7 N1 C1 167.6(4)
C8 C7 N1 Cu1 175.9(3)
C12 C7 N1 Cu1 -3.4(4)
O2 C2 N2 C12 -2.8(7)
C4 C2 N2 C12 175.4(3)
O2 C2 N2 Cu1 177.1(3)
C4 C2 N2 Cu1 -4.7(4)
C11 C12 N2 C2 3.0(6)
C7 C12 N2 C2 -176.5(4)
C11 C12 N2 Cu1 -176.9(3)
C7 C12 N2 Cu1 3.5(4)
O3' C3 N3 C19 -0.7(6)
C1 C3 N3 C19 178.6(3)
O3' C3 N3 Cu1 176.7(3)
C1 C3 N3 Cu1 -4.1(4)
O4 C4 N4 C13 -3.3(7)
C2 C4 N4 C13 176.1(3)
O4 C4 N4 Cu2 176.1(3)
C2 C4 N4 Cu2 -4.4(4)
C14 C13 N4 C4 0.3(6)
C18 C13 N4 C4 -178.6(4)
C14 C13 N4 Cu2 -179.1(3)
C18 C13 N4 Cu2 2.0(4)
O5 C5 N5 C18 3.2(7)
C6 C5 N5 C18 -175.8(4)
O5 C5 N5 Cu2 174.2(3)
C6 C5 N5 Cu2 -4.9(4)
C17 C18 N5 C5 -13.4(7)
C13 C18 N5 C5 167.4(4)
C17 C18 N5 Cu2 175.7(3)
C13 C18 N5 Cu2 -3.5(4)
O6 C6 N6 C20 3.5(6)
C5 C6 N6 C20 -176.8(3)
O6 C6 N6 Cu2 175.1(3)
C5 C6 N6 Cu2 -5.3(4)
C24 C23 N7 C21 160.2(4)
C24 C23 N7 C22 -80.0(5)
C24 C23 N7 Cu3 37.7(4)
C23 C24 N8 C25 -81.9(4)
C23 C24 N8 C26 154.9(4)
C23 C24 N8 Cu3 40.0(4)
C27 C26 N8 C25 77.4(4)
C27 C26 N8 C24 -159.0(4)
C27 C26 N8 Cu3 -43.0(4)
C26 C27 N9 C28 80.1(5)
C26 C27 N9 C29 -159.8(4)
C26 C27 N9 Cu3 -36.8(4)
C33 C32 N10 C31 -80.4(4)
C33 C32 N10 C30 160.4(3)
C33 C32 N10 Cu4 37.6(4)
C36 C35 N11 C34 75.7(4)
C36 C35 N11 C33 -161.3(3)
C36 C35 N11 Cu4 -45.5(4)
C32 C33 N11 C34 -81.1(4)
C32 C33 N11 C35 155.0(3)
C32 C33 N11 Cu4 40.3(4)
C35 C36 N12 C37 83.4(4)
C35 C36 N12 C38 -157.0(4)
C35 C36 N12 Cu4 -33.2(4)
N5 C5 O5 Cu4 173.8(4)
C6 C5 O5 Cu4 -7.2(4)
O2N N1N O1N Cu2 -77.1(4)
O3N N1N O1N Cu2 103.2(4)
N6 C6 O6 Cu4 176.9(3)
C5 C6 O6 Cu4 -2.8(4)
N2 C2 O2 Cu2 -178.5(3)
C4 C2 O2 Cu2 3.5(4)
O6N N2N O5N Cu3 -139.5(4)
O4N N2N O5N Cu3 41.6(4)
N4 C4 O4 Cu1 -178.4(3)
C2 C4 O4 Cu1 2.2(4)
N1 C1 O1 Cu3 178.4(3)
C3 C1 O1 Cu3 -3.0(4)
N3 C3 O3' Cu3 170.2(3)
C1 C3 O3' Cu3 -9.1(4)
